data_2200706
loop_
_publ_author_name
'Kiriko Kurokawa'
'Nobuko Kanehisa'
'Masaaki Sawa'
'Hirosato Kondo'
'Yasushi Kai'

_publ_section_title
(+)-(3<i>R</i>)-<i>N</i>-Hydroxy-2-[(<i>S</i>)-ethoxy(4-methoxyphenyl)phosphoryl]-1,2,3,4-tetrahydroisoquinoline-3-carboxamide
_journal_issue 10
_journal_name_full 'Acta Crystallographica Section E'
_journal_page_first o906
_journal_page_last o908
_journal_paper_doi 10.1107/S1600536801014222
_journal_volume 57
_journal_year 2001
_chemical_formula_iupac 'C19 H23 N2 O5 P'
_chemical_formula_moiety 'C19 H23 N2 O5 P'
_chemical_formula_sum 'C19 H23 N2 O5 P'
_chemical_formula_weight 390.37
_chemical_melting_point 440.2(3)
_space_group_IT_number 19
_symmetry_cell_setting orthorhombic
_symmetry_space_group_name_Hall 'P 2ac 2ab'
_symmetry_space_group_name_H-M 'P 21 21 21'
_cell_angle_alpha 90
_cell_angle_beta 90
_cell_angle_gamma 90
_cell_formula_units_Z 4
_cell_length_a 10.156(2)
_cell_length_b 19.7330(10)
_cell_length_c 9.4860(10)
_cell_measurement_reflns_used 21
_cell_measurement_temperature 294.2
_cell_measurement_theta_max 30.0
_cell_measurement_theta_min 27.5
_cell_volume 1901.1(4)
_computing_cell_refinement 'Rigaku/AFC Diffractometer Control'
_computing_data_collection 'Rigaku/AFC Diffractometer Control (Rigaku, 1998)'
_computing_data_reduction 'teXsan (Molecular Structure Corporation, 1999)'
_computing_molecular_graphics 'ORTEPII (Johnson, 1976)'
_computing_publication_material teXsan
_computing_structure_refinement teXsan
_computing_structure_solution 'SIR92 (Altomare et al., 1994)'
_diffrn_measured_fraction_theta_full .9994
_diffrn_measured_fraction_theta_max .9994
_diffrn_measurement_device_type 'Rigaku AFC-5R'
_diffrn_measurement_method \w-2\q
_diffrn_radiation_type CuK\a
_diffrn_radiation_wavelength 1.5418
_diffrn_reflns_av_R_equivalents .016
_diffrn_reflns_limit_h_max 11
_diffrn_reflns_limit_h_min -9
_diffrn_reflns_limit_k_max 22
_diffrn_reflns_limit_k_min -22
_diffrn_reflns_limit_l_max 10
_diffrn_reflns_limit_l_min -10
_diffrn_reflns_number 3303
_diffrn_reflns_theta_full 61.99
_diffrn_reflns_theta_max 61.99
_diffrn_standards_decay_% 3.69
_diffrn_standards_interval_count 150
_diffrn_standards_number 3
_exptl_absorpt_coefficient_mu 1.574
_exptl_absorpt_correction_T_max .854
_exptl_absorpt_correction_T_min .757
_exptl_absorpt_correction_type '\y scan'
_exptl_absorpt_process_details '(North et al., 1968)'
_exptl_crystal_colour colorless
_exptl_crystal_density_diffrn 1.364
_exptl_crystal_density_method 'not measured'
_exptl_crystal_description prismatic
_exptl_crystal_F_000 824.00
_exptl_crystal_size_max .20
_exptl_crystal_size_mid .10
_exptl_crystal_size_min .10
_refine_diff_density_max .17
_refine_diff_density_min -.20
_refine_ls_abs_structure_details 'Flack (1983), 1571 Friedel pairs'
_refine_ls_abs_structure_Flack .01(3)
_refine_ls_extinction_method none
_refine_ls_goodness_of_fit_ref 1.647
_refine_ls_hydrogen_treatment mixed
_refine_ls_number_parameters 313
_refine_ls_number_reflns 3303
_refine_ls_R_factor_gt .0406
_refine_ls_shift/su_max .0131
_refine_ls_structure_factor_coef Fsqd
_refine_ls_weighting_details 'w = 1/[\s^2^(Fo^2^) + {0.019[Max(Fo^2^,0) + 2Fc^2^]/3}^2^]'
_refine_ls_weighting_scheme calc
_refine_ls_wR_factor_ref .1017
_reflns_number_gt 2991
_reflns_number_total 3303
_reflns_threshold_expression F^2^>2\s(F^2^)
_cod_data_source_file ob6066.cif
_cod_data_source_block I
_cod_depositor_comments
;
The following automatic conversions were performed:

'_chemical_melting_point' value '440-440.5K' was changed to
'440.2(3)' - the average value was taken and precision was estimated.

Automatic conversion script
Id: cif_fix_values 1646 2011-03-28 12:23:43Z adriana 

The following automatic conversions were performed:

'_chemical_melting_point' value '440-440.5K' was changed to
'440.2(3)' - the average value was taken and precision was estimated.

Automatic conversion script
Id: cif_fix_values 1715 2011-07-08 13:25:40Z adriana 
;
_cod_original_cell_volume 1901.1(3)
_cod_database_code 2200706
_cod_database_fobs_code 2200706

loop_
_symmetry_equiv_pos_as_xyz
x,y,z
1/2-x,-y,1/2+z
1/2+x,1/2-y,-z
-x,1/2+y,1/2-z

loop_
_atom_site_label
_atom_site_fract_x
_atom_site_fract_y
_atom_site_fract_z
_atom_site_U_iso_or_equiv
_atom_site_adp_type
_atom_site_calc_flag
_atom_site_refinement_flags
_atom_site_occupancy
_atom_site_disorder_assembly
_atom_site_disorder_group
_atom_site_type_symbol
P1 -.56426(6) -.21711(3) -.84469(6) .03330(10) Uani d . 1.00 . . P
O1 -.9337(2) -.25990(10) -.5117(2) .0560(6) Uani d . 1.00 . . O
O2 -.7287(2) -.30950(10) -.3626(2) .0580(6) Uani d . 1.00 . . O
O3 -.4248(2) -.19923(9) -.8208(2) .0477(5) Uani d . 1.00 . . O
O4 -.6258(2) -.17889(9) -.9759(2) .0408(5) Uani d . 1.00 . . O
O5 -.6213(2) -.51177(10) -.9532(3) .0773(7) Uani d . 1.00 . . O
N1 -.6571(2) -.19471(10) -.7116(2) .0327(5) Uani d . 1.00 . . N
N2 -.7173(2) -.27280(10) -.4865(2) .0404(6) Uani d . 1.00 . . N
C1 -.6238(2) -.13130(10) -.6357(3) .0369(7) Uani d . 1.00 . . C
C2 -.7937(2) -.21870(10) -.6989(2) .0341(6) Uani d . 1.00 . . C
C3 -.8914(3) -.16220(10) -.7332(3) .0398(7) Uani d . 1.00 . . C
C4 -.9687(3) -.0586(2) -.6001(4) .0548(9) Uani d . 1.00 . . C
C5 -.9445(3) -.0036(2) -.5150(4) .0646(9) Uani d . 1.00 . . C
C6 -.8180(3) .00920(10) -.4663(4) .0605(9) Uani d . 1.00 . . C
C7 -.7159(3) -.03340(10) -.5056(3) .0474(8) Uani d . 1.00 . . C
C8 -.7386(2) -.08840(10) -.5939(2) .0358(6) Uani d . 1.00 . . C
C9 -.8658(2) -.10180(10) -.6419(3) .0385(6) Uani d . 1.00 . . C
C10 -.8202(3) -.25130(10) -.5558(3) .0355(6) Uani d . 1.00 . . C
C11 -.5551(4) -.1765(2) -1.1094(3) .0562(9) Uani d . 1.00 . . C
C12 -.6434(4) -.1502(2) -1.2186(3) .0800(10) Uani d . 1.00 . . C
C13 -.5915(2) -.30550(10) -.8773(2) .0372(6) Uani d . 1.00 . . C
C14 -.6706(3) -.32840(10) -.9858(3) .0410(7) Uani d . 1.00 . . C
C15 -.6843(3) -.39690(10) -1.0160(3) .0493(8) Uani d . 1.00 . . C
C16 -.6160(3) -.44300(10) -.9350(3) .0531(8) Uani d . 1.00 . . C
C17 -.5378(3) -.4211(2) -.8238(4) .0640(9) Uani d . 1.00 . . C
C18 -.5236(3) -.3534(2) -.7955(3) .0551(8) Uani d . 1.00 . . C
C19 -.6829(4) -.5385(2) -1.0744(5) .0810(10) Uani d . 1.00 . . C
H1 -.570(3) -.1020(10) -.691(3) .052(8) Uiso calc . 1.00 . . H
H2 -.574(2) -.1380(10) -.558(3) .031(6) Uiso calc . 1.00 . . H
H3 -.814(2) -.2530(10) -.764(2) .025(6) Uiso calc . 1.00 . . H
H4 -.881(2) -.1490(10) -.838(3) .038(6) Uiso calc . 1.00 . . H
H5 -.974(2) -.1780(10) -.719(2) .030(6) Uiso calc . 1.00 . . H
H6 -1.058(3) -.0710(10) -.628(3) .046(7) Uiso calc . 1.00 . . H
H7 -1.016(3) .0240(10) -.482(3) .052(8) Uiso calc . 1.00 . . H
H8 -.794(3) .0450(10) -.406(3) .063(9) Uiso calc . 1.00 . . H
H9 -.624(2) -.0240(10) -.473(3) .037(7) Uiso calc . 1.00 . . H
H10 -.633(2) -.2700(10) -.507(3) .035(7) Uiso calc . 1.00 . . H
H11 -.803(3) -.301(2) -.314(3) .080(10) Uiso calc . 1.00 . . H
H12 -.517(3) -.2180(10) -1.133(3) .051(8) Uiso calc . 1.00 . . H
H13 -.471(3) -.1440(10) -1.102(3) .069(9) Uiso calc . 1.00 . . H
H14 -.6798 -.1082 -1.1873 .0968 Uiso calc . 1.00 . . H
H15 -.5952 -.1431 -1.3025 .0968 Uiso calc . 1.00 . . H
H16 -.7122 -.1816 -1.2344 .0968 Uiso calc . 1.00 . . H
H17 -.727(3) -.3010(10) -1.039(3) .054(8) Uiso calc . 1.00 . . H
H18 -.745(3) -.4120(10) -1.093(3) .051(8) Uiso calc . 1.00 . . H
H19 -.484(3) -.4480(10) -.777(3) .056(9) Uiso calc . 1.00 . . H
H20 -.470(3) -.3390(10) -.716(3) .059(8) Uiso calc . 1.00 . . H
H21 -.7720 -.5242 -1.0776 .0950 Uiso calc . 1.00 . . H
H22 -.6384 -.5224 -1.1567 .0950 Uiso calc . 1.00 . . H
H23 -.6790 -.5865 -1.0726 .0950 Uiso calc . 1.00 . . H

loop_
_atom_site_aniso_label
_atom_site_aniso_U_11
_atom_site_aniso_U_22
_atom_site_aniso_U_33
_atom_site_aniso_U_12
_atom_site_aniso_U_13
_atom_site_aniso_U_23
P1 .0284(3) .0447(3) .0267(3) .0009(3) .0019(3) .0008(3)
O1 .0266(9) .0710(10) .0700(10) -.0017(9) .0070(10) .0280(10)
O2 .0430(10) .0760(10) .0550(10) .0120(10) .0130(10) .0330(10)
O3 .0313(8) .0740(10) .0381(9) -.0069(9) .0054(8) .0000(9)
O4 .0460(10) .0471(10) .0293(8) .0045(9) .0027(8) .0024(7)
O5 .084(2) .0412(10) .107(2) .0040(10) -.010(2) -.0030(10)
N1 .0277(10) .0410(10) .0293(10) -.0048(8) .0006(8) -.0035(8)
N2 .0270(10) .0550(10) .0390(10) -.0001(10) .0072(10) .0083(10)
C1 .0330(10) .0410(10) .0370(10) -.0040(10) -.0050(10) -.0010(10)
C2 .0290(10) .0400(10) .0340(10) -.0047(10) -.0010(10) -.0070(10)
C3 .0290(10) .0540(10) .0360(10) -.0010(10) -.0060(10) .0040(10)
C4 .043(2) .054(2) .068(2) .0110(10) .0100(10) .0140(10)
C5 .063(2) .0450(10) .087(2) .0150(10) .028(2) .0030(10)
C6 .073(2) .040(2) .068(2) .0040(10) .015(2) -.008(2)
C7 .056(2) .0410(10) .0450(10) -.0060(10) .0000(10) -.0010(10)
C8 .0400(10) .0360(10) .0310(10) .0010(10) .0010(10) .0083(9)
C9 .0380(10) .0420(10) .0360(10) .0017(10) .0010(10) .0132(10)
C10 .0290(10) .0360(10) .0410(10) .0000(10) .0050(10) -.0010(10)
C11 .077(2) .057(2) .0350(10) .006(2) .0210(10) .0020(10)
C12 .125(3) .084(2) .0300(10) .006(2) -.009(2) .007(2)
C13 .0350(10) .0460(10) .0310(10) .0090(10) .0025(10) -.0006(10)
C14 .0370(10) .0470(10) .0390(10) .0070(10) -.0050(10) .0000(10)
C15 .043(2) .0500(10) .054(2) -.0020(10) -.0050(10) -.0040(10)
C16 .052(2) .0430(10) .064(2) .0060(10) .0080(10) .0030(10)
C17 .072(2) .0510(10) .070(2) .019(2) -.018(2) .009(2)
C18 .064(2) .0550(10) .046(2) .0150(10) -.0170(10) -.0010(10)
C19 .077(3) .052(2) .113(3) -.008(2) .009(2) -.024(2)

loop_
_atom_type_symbol
_atom_type_description
_atom_type_scat_dispersion_real
_atom_type_scat_dispersion_imag
_atom_type_scat_source
C C .018 .009
;International Tables for Crystallography
(1992, Vol. C, Tables 4.2.6.8 and 6.1.1.1)
;
H H .000 .000
;International Tables for Crystallography
(1992, Vol. C, Table 6.1.1.2)
;
O O .049 .032
;International Tables for Crystallography
(1992, Vol. C, Tables 4.2.6.8 and 6.1.1.1)
;
N N .031 .018
;International Tables for Crystallography
(1992, Vol. C, Tables 4.2.6.8 and 6.1.1.1)
;
P P .295 .434
;International Tables for Crystallography
(1992, Vol. C, Tables 4.2.6.8 and 6.1.1.1)
;

loop_
_geom_angle_atom_site_label_1
_geom_angle_atom_site_label_2
_geom_angle_atom_site_label_3
_geom_angle_site_symmetry_3
_geom_angle
_geom_angle_publ_flag
O3 P1 O4 . 112.60(10) yes
O3 P1 N1 . 111.70(10) yes
O3 P1 C13 . 114.00(10) yes
O4 P1 N1 . 104.50(10) yes
O4 P1 C13 . 105.50(10) yes
N1 P1 C13 . 107.90(10) yes
P1 O4 C11 . 120.3(2) no
C16 O5 C19 . 119.3(4) no
P1 N1 C1 . 118.1(2) no
P1 N1 C2 . 121.4(2) no
C1 N1 C2 . 116.5(2) no
O2 N2 C10 . 122.0(3) no
N1 C1 C8 . 115.4(3) no
N1 C2 C3 . 111.2(3) no
N1 C2 C10 . 112.0(3) no
C3 C2 C10 . 112.5(3) no
C2 C3 C9 . 110.2(3) no
C5 C4 C9 . 120.8(4) no
C4 C5 C6 . 120.2(4) no
C5 C6 C7 . 119.5(4) no
C6 C7 C8 . 120.8(4) no
C1 C8 C7 . 118.2(3) no
C1 C8 C9 . 121.9(3) no
C7 C8 C9 . 119.9(3) no
C3 C9 C4 . 121.1(3) no
C3 C9 C8 . 120.1(3) no
C4 C9 C8 . 118.8(3) no
O1 C10 N2 . 122.1(3) no
O1 C10 C2 . 121.4(3) no
N2 C10 C2 . 116.4(3) no
O4 C11 C12 . 108.9(3) no
P1 C13 C14 . 122.5(2) no
P1 C13 C18 . 118.9(3) no
C14 C13 C18 . 118.5(3) no
C13 C14 C15 . 122.0(3) no
C14 C15 C16 . 118.5(4) no
O5 C16 C15 . 124.4(4) no
O5 C16 C17 . 115.2(4) no
C15 C16 C17 . 120.4(3) no
C16 C17 C18 . 120.7(4) no
C13 C18 C17 . 119.8(4) no
N2 O2 H11 0_555 114(3) no
O2 N2 H10 0_555 108(2) no
C10 N2 H10 0_555 130(2) no
N1 C1 H1 0_555 111(2) no
N1 C1 H2 0_555 113(2) no
C8 C1 H1 0_555 105(2) no
C8 C1 H2 0_555 108(2) no
H1 C1 H2 0_555 103(3) no
N1 C2 H3 0_555 113(2) no
C3 C2 H3 0_555 104(2) no
C10 C2 H3 0_555 105(2) no
C2 C3 H4 0_555 109(2) no
C2 C3 H5 0_555 109(2) no
C9 C3 H4 0_555 109(2) no
C9 C3 H5 0_555 110(2) no
H4 C3 H5 0_555 109(3) no
C5 C4 H6 0_555 121(2) no
C9 C4 H6 0_555 118(2) no
C4 C5 H7 0_555 120(2) no
C6 C5 H7 0_555 120(2) no
C5 C6 H8 0_555 125(2) no
C7 C6 H8 0_555 116(2) no
C6 C7 H9 0_555 120(2) no
C8 C7 H9 0_555 119(2) no
O4 C11 H12 0_555 112(2) no
O4 C11 H13 0_555 111(2) no
C12 C11 H12 0_555 113(2) no
C12 C11 H13 0_555 109(2) no
H12 C11 H13 0_555 102(3) no
C11 C12 H14 0_555 108.96 no
C11 C12 H15 0_555 109.30 no
C11 C12 H16 0_555 109.39 no
H14 C12 H15 0_555 109.53 no
H14 C12 H16 0_555 109.41 no
H15 C12 H16 0_555 110.22 no
C13 C14 H17 0_555 125(2) no
C15 C14 H17 0_555 113(2) no
C14 C15 H18 0_555 121(2) no
C16 C15 H18 0_555 121(2) no
C16 C17 H19 0_555 123(2) no
C18 C17 H19 0_555 115(2) no
C13 C18 H20 0_555 120(2) no
C17 C18 H20 0_555 120(2) no
O5 C19 H21 0_555 109.79 no
O5 C19 H22 0_555 109.37 no
O5 C19 H23 0_555 109.89 no
H21 C19 H22 0_555 109.06 no
H21 C19 H23 0_555 109.74 no
H22 C19 H23 0_555 108.98 no

loop_
_geom_bond_atom_site_label_1
_geom_bond_atom_site_label_2
_geom_bond_site_symmetry_1
_geom_bond_site_symmetry_2
_geom_bond_distance
_geom_bond_publ_flag
P1 O3 . . 1.477(2) yes
P1 O4 . . 1.584(2) yes
P1 N1 . . 1.636(3) yes
P1 C13 . . 1.793(3) yes
O1 C10 . . 1.238(4) no
O2 N2 . . 1.386(4) no
O4 C11 . . 1.456(4) no
O5 C16 . . 1.369(4) no
O5 C19 . . 1.411(6) no
N1 C1 . . 1.482(4) no
N1 C2 . . 1.471(4) no
N2 C10 . . 1.305(4) no
C1 C8 . . 1.494(4) no
C2 C3 . . 1.526(4) no
C2 C10 . . 1.526(4) no
C3 C9 . . 1.496(5) no
C4 C5 . . 1.376(6) no
C4 C9 . . 1.406(5) no
C5 C6 . . 1.388(6) no
C6 C7 . . 1.387(5) no
C7 C8 . . 1.390(4) no
C8 C9 . . 1.395(4) no
C11 C12 . . 1.466(6) no
C13 C14 . . 1.381(4) no
C13 C18 . . 1.404(5) no
C14 C15 . . 1.389(4) no
C15 C16 . . 1.378(5) no
C16 C17 . . 1.389(6) no
C17 C18 . . 1.372(5) no
O2 H11 . . .90(4) no
N2 H10 . . .88(3) no
C1 H1 . . .95(3) no
C1 H2 . . .90(3) no
C2 H3 . . .94(3) no
C3 H4 . . 1.03(3) no
C3 H5 . . .91(3) no
C4 H6 . . .97(3) no
C5 H7 . . .95(3) no
C6 H8 . . .95(4) no
C7 H9 . . 1.00(3) no
C11 H12 . . .93(3) no
C11 H13 . . 1.07(4) no
C12 H14 . . .954 no
C12 H15 . . .945 no
C12 H16 . . .946 no
C14 H17 . . .94(3) no
C15 H18 . . 1.00(3) no
C17 H19 . . .88(4) no
C18 H20 . . .97(4) no
C19 H21 . . .948 no
C19 H22 . . .957 no
C19 H23 . . .949 no

loop_
_geom_contact_atom_site_label_1
_geom_contact_atom_site_label_2
_geom_contact_distance
_geom_contact_site_symmetry_2
O1 N2 2.951(4) 3_444
O1 C1 3.209(4) 3_444
O1 N1 3.231(4) 3_444
O1 O3 3.257(4) 3_444
O1 O2 3.503(4) 3_444
O2 O3 2.650(3) 3_444
O2 C12 3.536(6) 1_556
O2 C3 3.588(4) 3_544
O3 C14 3.214(4) 3_543
O3 C15 3.458(4) 3_543
O4 C6 3.398(4) 2_354
O5 C7 3.473(5) 4_443
O5 C1 3.532(4) 4_443
N2 C12 3.588(5) 1_556

loop_
_geom_hbond_atom_site_label_D
_geom_hbond_atom_site_label_H
_geom_hbond_atom_site_label_A
_geom_hbond_site_symmetry_A
_geom_hbond_distance_DH
_geom_hbond_distance_HA
_geom_hbond_distance_DA
_geom_hbond_angle_DHA
_geom_hbond_publ_flag
O2 H11 O1 . .90(4) 2.44(3) 2.701(2) 97(2) yes
N2 H10 N1 . .88(3) 2.46(2) 2.703(2) 96.0(10) yes
N2 H10 O1 3_566 .88(3) 2.12(2) 2.951(2) 158(2) yes

loop_
_geom_torsion_atom_site_label_1
_geom_torsion_atom_site_label_2
_geom_torsion_atom_site_label_3
_geom_torsion_atom_site_label_4
_geom_torsion
_geom_torsion_publ_flag
P1 O4 C11 C12 169.1(3) no
P1 N1 C1 C8 139.4(3) no
P1 N1 C2 C3 -106.0(3) no
P1 N1 C2 C10 127.2(2) no
P1 C13 C14 C15 175.7(3) no
P1 C13 C18 C17 -176.5(3) no
O1 C10 N2 O2 3.4(5) no
O1 C10 C2 N1 162.6(3) no
O1 C10 C2 C3 36.4(4) no
O2 N2 C10 C2 -173.2(3) no
O3 P1 O4 C11 47.2(3) no
O3 P1 N1 C1 35.3(3) no
O3 P1 N1 C2 -168.1(2) no
O3 P1 C13 C14 -133.6(3) no
O3 P1 C13 C18 42.3(3) no
O4 P1 N1 C1 -86.8(2) no
O4 P1 N1 C2 69.9(2) no
O4 P1 C13 C14 -9.5(3) no
O4 P1 C13 C18 166.3(3) no
O5 C16 C15 C14 179.7(4) no
O5 C16 C17 C18 179.4(4) no
N1 P1 O4 C11 168.7(3) no
N1 P1 C13 C14 101.8(3) no
N1 P1 C13 C18 -82.4(3) no
N1 C1 C8 C7 171.1(3) no
N1 C1 C8 C9 -9.5(4) yes
N1 C2 C3 C9 -55.4(3) no
N1 C2 C10 N2 -20.8(4) no
N2 C10 C2 C3 -147.0(3) no
C1 N1 P1 C13 161.4(2) no
C1 N1 C2 C3 51.0(3) no
C1 N1 C2 C10 -75.9(3) no
C1 C8 C7 C6 178.3(3) no
C1 C8 C9 C3 2.5(5) no
C1 C8 C9 C4 -178.9(3) no
C2 N1 P1 C13 -42.0(3) no
C2 N1 C1 C8 -18.3(4) no
C2 C3 C9 C4 -148.8(3) no
C2 C3 C9 C8 29.7(4) yes
C3 C9 C4 C5 179.4(3) no
C3 C9 C8 C7 -178.1(3) no
C4 C5 C6 C7 .9(6) no
C4 C9 C8 C7 .5(5) no
C5 C4 C9 C8 .8(5) no
C5 C6 C7 C8 .5(6) no
C6 C5 C4 C9 -1.5(6) no
C6 C7 C8 C9 -1.2(5) no
C9 C3 C2 C10 71.1(3) no
C11 O4 P1 C13 -77.7(3) no
C13 C14 C15 C16 -.3(5) no
C13 C18 C17 C16 1.6(7) no
C14 C13 C18 C17 -.5(6) no
C14 C15 C16 C17 1.4(6) no
C15 C14 C13 C18 -.1(5) no
C15 C16 O5 C19 10.3(6) no
C15 C16 C17 C18 -2.1(6) no
C17 C16 O5 C19 -171.3(4) no

loop_
_cod_related_entry_id
_cod_related_entry_database
_cod_related_entry_code
1 ChemSpider 8084070
